data_4503499
loop_
_publ_author_name
'Zhao, Ya-Hui'
'Xu, Hong-Bin'
'Fu, Yao-Mei'
'Shao, Kui-Zhan'
'Yang, Shuang-Yang'
'Su, Zhong-Min'
'Hao, Xiang-Rong'
'Zhu, Dong-Xia'
'Wang, En-Bo'

_publ_section_title
;
 A Series of Lead(II)-Organic Frameworks Based on Pyridyl Carboxylate Acid
 N-Oxide Derivatives: Syntheses, Structures, and Luminescent Properties
;
_journal_issue 10
_journal_name_full 'Crystal Growth &amp; Design'
_journal_page_first 3566
_journal_paper_doi 10.1021/cg701224h
_journal_volume 8
_journal_year 2008
_chemical_formula_moiety 'C60 H40 N11 Na3 O33 Pb4'
_chemical_formula_sum 'C60 H40 N11 Na3 O33 Pb4'
_chemical_formula_weight 2340.76
_chemical_name_systematic
; 
 ? 
;
_space_group_IT_number 2
_symmetry_cell_setting triclinic
_symmetry_space_group_name_Hall '-P 1'
_symmetry_space_group_name_H-M 'P -1'
_atom_sites_solution_hydrogens geom
_atom_sites_solution_primary direct
_atom_sites_solution_secondary difmap
_audit_creation_method SHELXL-97
_cell_angle_alpha 74.753(5)
_cell_angle_beta 77.643(5)
_cell_angle_gamma 73.093(5)
_cell_formula_units_Z 1
_cell_length_a 9.582(5)
_cell_length_b 10.467(5)
_cell_length_c 17.920(5)
_cell_measurement_temperature 293(2)
_cell_volume 1640.6(12)
_computing_structure_refinement 'SHELXL-97 (Sheldrick, 1997)'
_computing_structure_solution 'SHELXS-97 (Sheldrick, 1990)'
_diffrn_ambient_temperature 293(2)
_diffrn_measured_fraction_theta_full 0.987
_diffrn_measured_fraction_theta_max 0.901
_diffrn_radiation_monochromator graphite
_diffrn_radiation_source 'fine-focus sealed tube'
_diffrn_radiation_type MoK\a
_diffrn_radiation_wavelength 0.71069
_diffrn_reflns_av_R_equivalents 0.0232
_diffrn_reflns_av_sigmaI/netI 0.0547
_diffrn_reflns_limit_h_max 10
_diffrn_reflns_limit_h_min -12
_diffrn_reflns_limit_k_max 13
_diffrn_reflns_limit_k_min -13
_diffrn_reflns_limit_l_max 23
_diffrn_reflns_limit_l_min -23
_diffrn_reflns_number 10199
_diffrn_reflns_theta_full 25.00
_diffrn_reflns_theta_max 28.34
_diffrn_reflns_theta_min 1.19
_exptl_absorpt_coefficient_mu 10.359
_exptl_absorpt_correction_T_max 0.2880
_exptl_absorpt_correction_T_min 0.1415
_exptl_absorpt_correction_type multi-scan
_exptl_crystal_density_diffrn 2.369
_exptl_crystal_density_method 'not measured'
_exptl_crystal_F_000 1102
_exptl_crystal_size_max 0.31
_exptl_crystal_size_mid 0.18
_exptl_crystal_size_min 0.16
_refine_diff_density_max 1.246
_refine_diff_density_min -1.531
_refine_diff_density_rms 0.251
_refine_ls_extinction_method none
_refine_ls_goodness_of_fit_ref 1.006
_refine_ls_hydrogen_treatment constr
_refine_ls_matrix_type full
_refine_ls_number_parameters 523
_refine_ls_number_reflns 7369
_refine_ls_number_restraints 3
_refine_ls_restrained_S_all 1.006
_refine_ls_R_factor_all 0.0569
_refine_ls_R_factor_gt 0.0391
_refine_ls_shift/su_max 0.001
_refine_ls_shift/su_mean 0.000
_refine_ls_structure_factor_coef Fsqd
_refine_ls_weighting_details 'calc w=1/[\s^2^(Fo^2^)+(0.0760P)^2^+0.0000P] where P=(Fo^2^+2Fc^2^)/3'
_refine_ls_weighting_scheme calc
_refine_ls_wR_factor_gt 0.1071
_refine_ls_wR_factor_ref 0.1245
_reflns_number_gt 5661
_reflns_number_total 7369
_reflns_threshold_expression >2sigma(I)
_cod_data_source_file cg701224h_si_002.cif
_cod_data_source_block compound4
_cod_depositor_comments
;
The following automatic conversions were performed:

'_symmetry_cell_setting' value 'Triclinic' changed to 'triclinic'
according to /home/saulius/struct/CIF-dictionaries/cif_core.dic
dictionary named 'cif_core.dic' version 2.4.1 from 2010-06-29.

Automatic conversion script
Id: cif_fix_values 1715 2011-07-08 13:25:40Z adriana 
;
_cod_original_sg_symbol_H-M P-1
_cod_database_code 4503499

loop_
_symmetry_equiv_pos_as_xyz
'x, y, z'
'-x, -y, -z'

loop_
_atom_site_label
_atom_site_type_symbol
_atom_site_fract_x
_atom_site_fract_y
_atom_site_fract_z
_atom_site_U_iso_or_equiv
_atom_site_adp_type
_atom_site_occupancy
_atom_site_symmetry_multiplicity
_atom_site_calc_flag
_atom_site_refinement_flags
Pb1 Pb 0.39813(3) 0.72665(3) 0.459063(18) 0.02908(11) Uani 1 1 d .
Pb2 Pb 0.88392(3) 0.36769(3) -0.034372(17) 0.02232(10) Uani 1 1 d .
Na1 Na 1.0000 0.0000 0.0000 0.0255(10) Uani 1 2 d S
Na2 Na 0.5000 0.0000 0.5000 0.0296(10) Uani 1 2 d S
Na3 Na 0.5000 0.5000 0.0000 0.0305(11) Uani 1 2 d S
N1 N 1.1379(7) 0.8126(8) 0.3331(4) 0.0303(16) Uani 1 1 d .
N2 N 0.6174(8) 0.5005(7) 0.3512(4) 0.0295(16) Uani 1 1 d .
N3 N 0.9011(7) 0.1503(7) 0.1528(4) 0.0225(14) Uani 1 1 d .
N4 N 0.2677(7) 0.1510(8) -0.0853(4) 0.0294(17) Uani 1 1 d .
N5 N 0.7004(8) 0.8863(8) -0.3671(4) 0.0296(16) Uani 1 1 d .
N6 N 0.8912(18) 0.4741(17) 0.5249(9) 0.065(7) Uani 0.50 1 d PD
O1 O 1.2809(7) 0.8060(8) 0.3219(4) 0.0447(17) Uani 1 1 d .
O2 O 0.6221(7) 0.7950(7) 0.3279(4) 0.0412(16) Uani 1 1 d .
O3 O 0.6250(7) 0.8024(7) 0.4523(4) 0.0358(15) Uani 1 1 d .
O4 O 0.5703(8) 0.4961(7) 0.4263(4) 0.0434(17) Uani 1 1 d .
O5 O 0.9109(7) 0.4751(7) 0.0891(4) 0.0369(15) Uani 1 1 d .
O6 O 0.6932(7) 0.4623(6) 0.0744(3) 0.0306(14) Uani 1 1 d .
O7 O 0.9467(7) 0.1601(6) 0.0773(3) 0.0306(14) Uani 1 1 d .
O8 O 0.8333(8) 0.1912(7) 0.4297(4) 0.0392(16) Uani 1 1 d .
O9 O 0.6142(7) 0.1724(6) 0.4184(4) 0.0367(15) Uani 1 1 d .
O10 O 0.1385(7) 0.1411(8) -0.0949(4) 0.0452(18) Uani 1 1 d .
O11 O 0.7999(6) 0.1251(7) -0.0797(4) 0.0378(15) Uani 1 1 d .
O12 O 0.6629(7) 0.2917(7) -0.0186(4) 0.0374(15) Uani 1 1 d .
O13 O 0.6820(7) 0.9912(6) -0.4289(3) 0.0369(16) Uani 1 1 d .
O14 O 0.8320(8) 0.4461(7) -0.1789(4) 0.0444(17) Uani 1 1 d .
O15 O 0.7010(7) 0.5888(6) -0.0998(3) 0.0374(15) Uani 1 1 d .
O16 O 0.945(3) 0.454(3) 0.4579(12) 0.094(9) Uani 0.50 1 d PD
O17 O 0.966(3) 0.525(3) 0.5530(15) 0.091(8) Uani 0.50 1 d PD
O18 O 0.7698(12) 0.4613(13) 0.5573(7) 0.029(3) Uani 0.50 1 d PD
C1 C 1.0787(9) 0.7815(9) 0.2809(5) 0.0306(19) Uani 1 1 d .
H1 H 1.1379 0.7585 0.2356 0.037 Uiso 1 1 calc R
C2 C 0.9311(9) 0.7832(9) 0.2936(5) 0.0298(19) Uani 1 1 d .
H2 H 0.8904 0.7667 0.2554 0.036 Uiso 1 1 calc R
C3 C 0.8451(9) 0.8085(8) 0.3611(5) 0.0249(17) Uani 1 1 d .
C4 C 0.9046(9) 0.8528(9) 0.4143(5) 0.0291(19) Uani 1 1 d .
H4 H 0.8456 0.8793 0.4588 0.035 Uiso 1 1 calc R
C5 C 1.0506(9) 0.8548(10) 0.3978(5) 0.033(2) Uani 1 1 d .
H5 H 1.0908 0.8852 0.4308 0.040 Uiso 1 1 calc R
C6 C 0.6849(9) 0.8016(9) 0.3805(5) 0.0297(19) Uani 1 1 d .
C7 C 0.7601(11) 0.4982(10) 0.3222(5) 0.036(2) Uani 1 1 d .
H7 H 0.8243 0.4960 0.3551 0.043 Uiso 1 1 calc R
C8 C 0.8102(9) 0.4990(9) 0.2453(5) 0.0282(18) Uani 1 1 d .
H8 H 0.9079 0.4999 0.2254 0.034 Uiso 1 1 calc R
C9 C 0.7167(9) 0.4987(8) 0.1963(5) 0.0257(17) Uani 1 1 d .
C10 C 0.5718(10) 0.5050(9) 0.2258(5) 0.0317(19) Uani 1 1 d .
H10 H 0.5065 0.5079 0.1934 0.038 Uiso 1 1 calc R
C11 C 0.5219(10) 0.5073(10) 0.3045(6) 0.036(2) Uani 1 1 d .
H11 H 0.4228 0.5134 0.3246 0.043 Uiso 1 1 calc R
C12 C 0.7795(9) 0.4769(8) 0.1130(5) 0.0246(17) Uani 1 1 d .
C13 C 0.7604(10) 0.1515(10) 0.1832(5) 0.034(2) Uani 1 1 d .
H13 H 0.6956 0.1503 0.1516 0.041 Uiso 1 1 calc R
C14 C 0.7111(10) 0.1545(10) 0.2607(5) 0.033(2) Uani 1 1 d .
H14 H 0.6134 0.1541 0.2811 0.040 Uiso 1 1 calc R
C15 C 0.8042(9) 0.1580(8) 0.3088(4) 0.0235(17) Uani 1 1 d .
C16 C 0.9452(9) 0.1575(9) 0.2765(5) 0.0317(19) Uani 1 1 d .
H16 H 1.0095 0.1634 0.3069 0.038 Uiso 1 1 calc R
C17 C 0.9966(9) 0.1485(10) 0.1992(5) 0.036(2) Uani 1 1 d .
H17 H 1.0959 0.1412 0.1793 0.043 Uiso 1 1 calc R
C18 C 0.7456(10) 0.1771(8) 0.3924(5) 0.0278(18) Uani 1 1 d .
C19 C 0.3836(9) 0.1345(9) -0.1432(5) 0.0298(19) Uani 1 1 d .
H19 H 0.3726 0.1151 -0.1891 0.036 Uiso 1 1 calc R
C20 C 0.5188(9) 0.1465(9) -0.1339(5) 0.0279(18) Uani 1 1 d .
H20 H 0.5987 0.1337 -0.1735 0.033 Uiso 1 1 calc R
C21 C 0.5363(8) 0.1776(9) -0.0663(5) 0.0248(17) Uani 1 1 d .
C22 C 0.4151(9) 0.1933(8) -0.0084(5) 0.0243(17) Uani 1 1 d .
H22 H 0.4235 0.2130 0.0378 0.029 Uiso 1 1 calc R
C23 C 0.2824(9) 0.1800(9) -0.0187(5) 0.0285(18) Uani 1 1 d .
H23 H 0.2018 0.1910 0.0207 0.034 Uiso 1 1 calc R
C24 C 0.6759(10) 0.2021(9) -0.0535(5) 0.031(2) Uani 1 1 d .
C25 C 0.7606(12) 0.7577(10) -0.3755(5) 0.044(3) Uani 1 1 d .
H25 H 0.7895 0.7385 -0.4252 0.053 Uiso 1 1 calc R
C26 C 0.7794(12) 0.6550(9) -0.3109(5) 0.039(2) Uani 1 1 d .
H26 H 0.8265 0.5663 -0.3168 0.046 Uiso 1 1 calc R
C27 C 0.7295(9) 0.6800(8) -0.2361(5) 0.0253(17) Uani 1 1 d .
C28 C 0.6470(9) 0.9191(8) -0.2938(5) 0.0262(17) Uani 1 1 d .
H28 H 0.6022 1.0088 -0.2889 0.031 Uiso 1 1 calc R
C29 C 0.6634(9) 0.8140(10) -0.2293(5) 0.034(2) Uani 1 1 d .
H29 H 0.6294 0.8330 -0.1798 0.041 Uiso 1 1 calc R
C30 C 0.7556(9) 0.5619(9) -0.1672(5) 0.0267(18) Uani 1 1 d .

loop_
_atom_site_aniso_label
_atom_site_aniso_U_11
_atom_site_aniso_U_22
_atom_site_aniso_U_33
_atom_site_aniso_U_23
_atom_site_aniso_U_13
_atom_site_aniso_U_12
Pb1 0.02999(18) 0.0336(2) 0.02240(17) -0.00940(14) -0.00126(13) -0.00490(14)
Pb2 0.02156(15) 0.02555(18) 0.01911(16) -0.00379(12) -0.00305(11) -0.00562(12)
Na1 0.024(2) 0.028(2) 0.027(2) -0.016(2) 0.0040(19) -0.0071(19)
Na2 0.033(2) 0.037(3) 0.019(2) -0.006(2) -0.003(2) -0.010(2)
Na3 0.024(2) 0.031(3) 0.034(3) -0.012(2) -0.004(2) 0.0021(19)
N1 0.022(3) 0.035(4) 0.035(4) -0.013(3) 0.000(3) -0.007(3)
N2 0.046(4) 0.015(3) 0.020(3) -0.008(3) 0.005(3) 0.001(3)
N3 0.028(3) 0.019(3) 0.017(3) -0.006(3) -0.001(3) -0.001(3)
N4 0.021(3) 0.046(5) 0.025(4) 0.002(3) -0.007(3) -0.020(3)
N5 0.044(4) 0.034(4) 0.016(3) -0.001(3) -0.011(3) -0.017(3)
N6 0.12(2) 0.028(10) 0.056(13) -0.009(9) -0.068(15) 0.002(11)
O1 0.032(3) 0.066(5) 0.041(4) -0.017(4) 0.006(3) -0.024(3)
O2 0.030(3) 0.055(4) 0.041(4) -0.018(3) -0.002(3) -0.011(3)
O3 0.028(3) 0.050(4) 0.028(3) -0.021(3) 0.007(3) -0.005(3)
O4 0.065(5) 0.031(4) 0.020(3) -0.011(3) 0.010(3) 0.002(3)
O5 0.045(4) 0.039(4) 0.031(3) -0.020(3) 0.013(3) -0.020(3)
O6 0.041(3) 0.028(3) 0.022(3) -0.015(3) -0.003(3) -0.001(3)
O7 0.047(4) 0.021(3) 0.019(3) -0.010(2) -0.002(3) 0.001(3)
O8 0.052(4) 0.044(4) 0.025(3) -0.017(3) 0.001(3) -0.014(3)
O9 0.039(4) 0.031(3) 0.030(3) -0.011(3) 0.011(3) 0.000(3)
O10 0.033(3) 0.075(5) 0.037(4) -0.003(4) -0.013(3) -0.031(4)
O11 0.018(3) 0.043(4) 0.050(4) -0.019(3) -0.001(3) 0.002(3)
O12 0.034(3) 0.043(4) 0.046(4) -0.019(3) -0.004(3) -0.019(3)
O13 0.057(4) 0.034(4) 0.023(3) 0.010(3) -0.023(3) -0.018(3)
O14 0.064(5) 0.037(4) 0.024(3) 0.001(3) -0.013(3) -0.002(3)
O15 0.054(4) 0.031(3) 0.018(3) -0.006(3) 0.002(3) -0.001(3)
O16 0.080(16) 0.14(2) 0.062(14) -0.062(15) -0.026(13) 0.023(16)
O17 0.081(17) 0.13(2) 0.084(17) -0.051(15) -0.008(15) -0.029(17)
O18 0.015(5) 0.048(8) 0.029(6) -0.015(6) 0.014(5) -0.020(5)
C1 0.030(4) 0.034(5) 0.029(5) -0.021(4) 0.012(4) -0.009(4)
C2 0.033(4) 0.026(5) 0.033(5) -0.014(4) -0.002(4) -0.008(4)
C3 0.025(4) 0.025(4) 0.020(4) -0.002(3) -0.005(3) -0.002(3)
C4 0.030(4) 0.036(5) 0.020(4) -0.004(4) -0.005(3) -0.006(4)
C5 0.032(4) 0.050(6) 0.017(4) -0.003(4) -0.006(4) -0.012(4)
C6 0.026(4) 0.030(5) 0.029(5) 0.002(4) -0.007(4) -0.006(4)
C7 0.043(5) 0.041(6) 0.028(5) -0.019(4) -0.006(4) -0.006(4)
C8 0.030(4) 0.028(5) 0.023(4) -0.006(4) 0.001(3) -0.004(3)
C9 0.029(4) 0.022(4) 0.023(4) -0.007(3) -0.002(3) -0.001(3)
C10 0.027(4) 0.033(5) 0.031(5) -0.012(4) 0.009(4) -0.006(4)
C11 0.025(4) 0.037(5) 0.041(5) -0.010(4) 0.009(4) -0.007(4)
C12 0.029(4) 0.021(4) 0.020(4) -0.009(3) 0.009(3) -0.007(3)
C13 0.034(5) 0.050(6) 0.023(4) -0.002(4) -0.011(4) -0.019(4)
C14 0.025(4) 0.045(6) 0.030(5) -0.016(4) 0.003(4) -0.008(4)
C15 0.027(4) 0.026(4) 0.015(4) -0.012(3) 0.007(3) -0.003(3)
C16 0.030(4) 0.041(5) 0.028(5) -0.012(4) -0.003(4) -0.011(4)
C17 0.021(4) 0.060(6) 0.026(5) -0.008(4) 0.001(4) -0.013(4)
C18 0.040(5) 0.017(4) 0.023(4) -0.010(3) 0.005(4) -0.002(3)
C19 0.031(4) 0.038(5) 0.026(4) -0.012(4) -0.004(4) -0.011(4)
C20 0.021(4) 0.035(5) 0.029(4) -0.017(4) 0.007(3) -0.007(3)
C21 0.019(4) 0.035(5) 0.018(4) 0.004(3) -0.003(3) -0.013(3)
C22 0.025(4) 0.027(4) 0.027(4) -0.015(4) -0.002(3) -0.008(3)
C23 0.025(4) 0.036(5) 0.024(4) -0.007(4) 0.002(3) -0.011(4)
C24 0.033(5) 0.034(5) 0.026(4) 0.005(4) -0.012(4) -0.014(4)
C25 0.073(7) 0.033(5) 0.022(5) -0.008(4) -0.001(5) -0.011(5)
C26 0.068(7) 0.020(4) 0.022(4) -0.003(4) -0.009(4) -0.001(4)
C27 0.024(4) 0.032(5) 0.018(4) -0.001(3) -0.006(3) -0.008(3)
C28 0.029(4) 0.020(4) 0.029(4) -0.011(3) -0.008(3) 0.003(3)
C29 0.025(4) 0.050(6) 0.023(4) 0.003(4) -0.005(4) -0.012(4)
C30 0.036(5) 0.026(4) 0.020(4) -0.008(3) -0.006(4) -0.006(4)

loop_
_atom_type_symbol
_atom_type_description
_atom_type_scat_dispersion_real
_atom_type_scat_dispersion_imag
_atom_type_scat_source
C C 0.0033 0.0016 'International Tables Vol C Tables 4.2.6.8 and 6.1.1.4'
H H 0.0000 0.0000 'International Tables Vol C Tables 4.2.6.8 and 6.1.1.4'
N N 0.0061 0.0033 'International Tables Vol C Tables 4.2.6.8 and 6.1.1.4'
O O 0.0106 0.0060 'International Tables Vol C Tables 4.2.6.8 and 6.1.1.4'
Na Na 0.0362 0.0249 'International Tables Vol C Tables 4.2.6.8 and 6.1.1.4'
Pb Pb -3.3944 10.1111 'International Tables Vol C Tables 4.2.6.8 and 6.1.1.4'

loop_
_geom_angle_atom_site_label_1
_geom_angle_atom_site_label_2
_geom_angle_atom_site_label_3
_geom_angle
_geom_angle_site_symmetry_1
_geom_angle_site_symmetry_3
O3 Pb1 O4 87.9(2) . .
O3 Pb1 O9 68.6(2) . 2_666
O4 Pb1 O9 127.3(2) . 2_666
O3 Pb1 O4 102.1(2) . 2_666
O4 Pb1 O4 61.6(2) . 2_666
O9 Pb1 O4 77.7(2) 2_666 2_666
O3 Pb1 O8 115.78(19) . 2_666
O4 Pb1 O8 137.9(2) . 2_666
O9 Pb1 O8 48.62(19) 2_666 2_666
O4 Pb1 O8 79.0(2) 2_666 2_666
O3 Pb1 O1 114.8(2) . 1_455
O4 Pb1 O1 94.1(2) . 1_455
O9 Pb1 O1 138.3(2) 2_666 1_455
O4 Pb1 O1 135.2(2) 2_666 1_455
O8 Pb1 O1 104.9(2) 2_666 1_455
O3 Pb1 O13 73.2(2) . 2_675
O4 Pb1 O13 150.7(2) . 2_675
O9 Pb1 O13 66.64(18) 2_666 2_675
O4 Pb1 O13 143.33(19) 2_666 2_675
O8 Pb1 O13 71.4(2) 2_666 2_675
O1 Pb1 O13 74.70(19) 1_455 2_675
O3 Pb1 Na2 40.91(14) . 1_565
O4 Pb1 Na2 128.32(17) . 1_565
O9 Pb1 Na2 41.89(14) 2_666 1_565
O4 Pb1 Na2 112.98(16) 2_666 1_565
O8 Pb1 Na2 78.85(14) 2_666 1_565
O1 Pb1 Na2 111.55(15) 1_455 1_565
O13 Pb1 Na2 40.98(12) 2_675 1_565
O12 Pb2 O7 82.8(2) . .
O12 Pb2 O6 69.9(2) . .
O7 Pb2 O6 82.55(19) . .
O12 Pb2 O14 80.6(2) . .
O7 Pb2 O14 144.4(2) . .
O6 Pb2 O14 120.1(2) . .
O12 Pb2 O15 77.6(2) . .
O7 Pb2 O15 151.90(19) . .
O6 Pb2 O15 71.95(19) . .
O14 Pb2 O15 50.9(2) . .
O12 Pb2 Na3 41.55(16) . .
O7 Pb2 Na3 106.41(14) . .
O6 Pb2 Na3 42.86(13) . .
O14 Pb2 Na3 80.87(16) . .
O15 Pb2 Na3 46.19(14) . .
O12 Pb2 Na1 74.19(16) . .
O7 Pb2 Na1 40.00(12) . .
O6 Pb2 Na1 114.79(14) . .
O14 Pb2 Na1 104.86(15) . .
O15 Pb2 Na1 145.70(15) . .
Na3 Pb2 Na1 114.320(10) . .
O7 Na1 O7 180.0(4) . 2_755
O7 Na1 O10 87.6(2) . 1_655
O7 Na1 O10 92.4(2) 2_755 1_655
O7 Na1 O10 92.4(2) . 2_655
O7 Na1 O10 87.6(2) 2_755 2_655
O10 Na1 O10 180.0(3) 1_655 2_655
O7 Na1 O11 85.1(2) . 2_755
O7 Na1 O11 94.9(2) 2_755 2_755
O10 Na1 O11 96.4(2) 1_655 2_755
O10 Na1 O11 83.6(2) 2_655 2_755
O7 Na1 O11 94.9(2) . .
O7 Na1 O11 85.1(2) 2_755 .
O10 Na1 O11 83.6(2) 1_655 .
O10 Na1 O11 96.4(2) 2_655 .
O11 Na1 O11 180.0(5) 2_755 .
O7 Na1 Pb2 45.06(14) . .
O7 Na1 Pb2 134.94(14) 2_755 .
O10 Na1 Pb2 58.17(19) 1_655 .
O10 Na1 Pb2 121.83(19) 2_655 .
O11 Na1 Pb2 119.61(15) 2_755 .
O11 Na1 Pb2 60.39(15) . .
O7 Na1 Pb2 134.94(14) . 2_755
O7 Na1 Pb2 45.06(14) 2_755 2_755
O10 Na1 Pb2 121.83(19) 1_655 2_755
O10 Na1 Pb2 58.17(19) 2_655 2_755
O11 Na1 Pb2 60.39(15) 2_755 2_755
O11 Na1 Pb2 119.61(15) . 2_755
Pb2 Na1 Pb2 180.000(4) . 2_755
O13 Na2 O13 180.000(1) 1_546 2_665
O13 Na2 O3 84.2(2) 1_546 2_666
O13 Na2 O3 95.8(2) 2_665 2_666
O13 Na2 O3 95.8(2) 1_546 1_545
O13 Na2 O3 84.2(2) 2_665 1_545
O3 Na2 O3 180.000(1) 2_666 1_545
O13 Na2 O9 78.0(2) 1_546 .
O13 Na2 O9 102.0(2) 2_665 .
O3 Na2 O9 75.6(2) 2_666 .
O3 Na2 O9 104.4(2) 1_545 .
O13 Na2 O9 102.0(2) 1_546 2_656
O13 Na2 O9 78.0(2) 2_665 2_656
O3 Na2 O9 104.4(2) 2_666 2_656
O3 Na2 O9 75.6(2) 1_545 2_656
O9 Na2 O9 180.0(4) . 2_656
O13 Na2 Pb1 50.71(15) 1_546 2_666
O13 Na2 Pb1 129.29(15) 2_665 2_666
O3 Na2 Pb1 44.12(15) 2_666 2_666
O3 Na2 Pb1 135.88(15) 1_545 2_666
O9 Na2 Pb1 47.85(16) . 2_666
O9 Na2 Pb1 132.15(16) 2_656 2_666
O13 Na2 Pb1 129.29(15) 1_546 1_545
O13 Na2 Pb1 50.71(15) 2_665 1_545
O3 Na2 Pb1 135.88(15) 2_666 1_545
O3 Na2 Pb1 44.12(15) 1_545 1_545
O9 Na2 Pb1 132.15(16) . 1_545
O9 Na2 Pb1 47.85(16) 2_656 1_545
Pb1 Na2 Pb1 180.0 2_666 1_545
O12 Na3 O12 180.0(3) 2_665 .
O12 Na3 O6 105.9(2) 2_665 .
O12 Na3 O6 74.1(2) . .
O12 Na3 O6 74.1(2) 2_665 2_665
O12 Na3 O6 105.9(2) . 2_665
O6 Na3 O6 180.0 . 2_665
O12 Na3 O15 80.5(2) 2_665 2_665
O12 Na3 O15 99.5(2) . 2_665
O6 Na3 O15 103.8(2) . 2_665
O6 Na3 O15 76.2(2) 2_665 2_665
O12 Na3 O15 99.5(2) 2_665 .
O12 Na3 O15 80.5(2) . .
O6 Na3 O15 76.2(2) . .
O6 Na3 O15 103.8(2) 2_665 .
O15 Na3 O15 180.0(4) 2_665 .
O12 Na3 Pb2 136.96(14) 2_665 .
O12 Na3 Pb2 43.04(14) . .
O6 Na3 Pb2 46.78(14) . .
O6 Na3 Pb2 133.22(14) 2_665 .
O15 Na3 Pb2 131.82(14) 2_665 .
O15 Na3 Pb2 48.18(14) . .
O12 Na3 Pb2 43.04(14) 2_665 2_665
O12 Na3 Pb2 136.96(14) . 2_665
O6 Na3 Pb2 133.22(14) . 2_665
O6 Na3 Pb2 46.78(14) 2_665 2_665
O15 Na3 Pb2 48.18(14) 2_665 2_665
O15 Na3 Pb2 131.82(14) . 2_665
Pb2 Na3 Pb2 180.000(10) . 2_665
O1 N1 C1 120.4(7) . .
O1 N1 C5 119.2(7) . .
C1 N1 C5 120.4(7) . .
O4 N2 C11 119.1(8) . .
O4 N2 C7 120.0(8) . .
C11 N2 C7 120.9(7) . .
O7 N3 C13 121.2(7) . .
O7 N3 C17 118.9(7) . .
C13 N3 C17 119.8(7) . .
O10 N4 C19 119.4(7) . .
O10 N4 C23 120.0(7) . .
C19 N4 C23 120.6(7) . .
C25 N5 O13 121.8(7) . .
C25 N5 C28 122.3(7) . .
O13 N5 C28 115.9(7) . .
O18 N6 O16 124(2) . .
O18 N6 O17 121.5(19) . .
O16 N6 O17 114(2) . .
O18 N6 O17 154.2(18) . 2_766
O16 N6 O17 30.3(13) . 2_766
O17 N6 O17 83.8(17) . 2_766
N1 O1 Pb1 112.9(5) . 1_655
C6 O3 Na2 124.7(6) . 1_565
C6 O3 Pb1 101.5(5) . .
Na2 O3 Pb1 95.0(2) 1_565 .
N2 O4 Pb1 114.7(5) . .
N2 O4 Pb1 126.3(5) . 2_666
Pb1 O4 Pb1 118.4(2) . 2_666
C12 O6 Na3 164.2(6) . .
C12 O6 Pb2 98.6(5) . .
Na3 O6 Pb2 90.36(19) . .
N3 O7 Na1 131.0(5) . .
N3 O7 Pb2 128.2(4) . .
Na1 O7 Pb2 94.9(2) . .
C18 O8 Pb1 89.6(5) . 2_666
C18 O9 Na2 134.1(6) . .
C18 O9 Pb1 94.0(5) . 2_666
Na2 O9 Pb1 90.3(2) . 2_666
N4 O10 Na1 122.5(5) . 1_455
C24 O11 Na1 123.7(6) . .
C24 O12 Na3 139.2(6) . .
C24 O12 Pb2 114.2(6) . .
Na3 O12 Pb2 95.4(2) . .
N5 O13 Na2 115.0(5) . 1_564
N5 O13 Pb1 138.4(5) . 2_675
Na2 O13 Pb1 88.31(19) 1_564 2_675
C30 O14 Pb2 91.2(5) . .
C30 O15 Na3 128.6(6) . .
C30 O15 Pb2 90.3(5) . .
Na3 O15 Pb2 85.63(18) . .
O17 O16 N6 106(3) 2_766 .
O16 O17 N6 140(3) 2_766 .
O16 O17 N6 43.7(18) 2_766 2_766
N6 O17 N6 96.2(17) . 2_766
N1 C1 C2 120.8(8) . .
N1 C1 H1 119.6 . .
C2 C1 H1 119.6 . .
C3 C2 C1 120.5(8) . .
C3 C2 H2 119.7 . .
C1 C2 H2 119.7 . .
C2 C3 C4 118.7(8) . .
C2 C3 C6 122.7(8) . .
C4 C3 C6 118.5(8) . .
C5 C4 C3 118.3(8) . .
C5 C4 H4 120.9 . .
C3 C4 H4 120.9 . .
C4 C5 N1 120.6(8) . .
C4 C5 H5 119.7 . .
N1 C5 H5 119.7 . .
O2 C6 O3 125.4(8) . .
O2 C6 C3 119.0(8) . .
O3 C6 C3 115.6(7) . .
N2 C7 C8 120.2(8) . .
N2 C7 H7 119.9 . .
C8 C7 H7 119.9 . .
C7 C8 C9 120.4(8) . .
C7 C8 H8 119.8 . .
C9 C8 H8 119.8 . .
C10 C9 C8 118.8(8) . .
C10 C9 C12 121.1(8) . .
C8 C9 C12 119.8(7) . .
C9 C10 C11 119.9(9) . .
C9 C10 H10 120.1 . .
C11 C10 H10 120.1 . .
N2 C11 C10 119.7(8) . .
N2 C11 H11 120.2 . .
C10 C11 H11 120.2 . .
O5 C12 O6 124.8(8) . .
O5 C12 C9 118.1(8) . .
O6 C12 C9 117.1(7) . .
N3 C13 C14 120.5(8) . .
N3 C13 H13 119.7 . .
C14 C13 H13 119.7 . .
C13 C14 C15 121.1(8) . .
C13 C14 H14 119.5 . .
C15 C14 H14 119.5 . .
C16 C15 C14 117.2(8) . .
C16 C15 C18 121.5(8) . .
C14 C15 C18 121.0(7) . .
C15 C16 C17 121.8(8) . .
C15 C16 H16 119.1 . .
C17 C16 H16 119.1 . .
N3 C17 C16 119.5(8) . .
N3 C17 H17 120.3 . .
C16 C17 H17 120.3 . .
O8 C18 O9 125.6(8) . .
O8 C18 C15 117.2(8) . .
O9 C18 C15 117.1(8) . .
N4 C19 C20 119.7(8) . .
N4 C19 H19 120.2 . .
C20 C19 H19 120.2 . .
C19 C20 C21 120.8(8) . .
C19 C20 H20 119.6 . .
C21 C20 H20 119.6 . .
C22 C21 C20 117.6(7) . .
C22 C21 C24 118.0(8) . .
C20 C21 C24 124.4(7) . .
C23 C22 C21 120.6(8) . .
C23 C22 H22 119.7 . .
C21 C22 H22 119.7 . .
N4 C23 C22 120.7(8) . .
N4 C23 H23 119.7 . .
C22 C23 H23 119.7 . .
O12 C24 O11 125.5(8) . .
O12 C24 C21 117.3(8) . .
O11 C24 C21 117.2(8) . .
N5 C25 C26 119.5(9) . .
N5 C25 H25 120.2 . .
C26 C25 H25 120.2 . .
C25 C26 C27 121.3(9) . .
C25 C26 H26 119.4 . .
C27 C26 H26 119.4 . .
C26 C27 C29 117.8(8) . .
C26 C27 C30 118.5(8) . .
C29 C27 C30 123.6(8) . .
C29 C28 N5 117.4(8) . .
C29 C28 H28 121.3 . .
N5 C28 H28 121.3 . .
C28 C29 C27 121.6(8) . .
C28 C29 H29 119.2 . .
C27 C29 H29 119.2 . .
O14 C30 O15 124.7(8) . .
O14 C30 C27 119.2(7) . .
O15 C30 C27 116.1(7) . .

loop_
_geom_bond_atom_site_label_1
_geom_bond_atom_site_label_2
_geom_bond_distance
_geom_bond_site_symmetry_2
Pb1 O3 2.492(6) .
Pb1 O4 2.627(6) .
Pb1 O9 2.643(7) 2_666
Pb1 O4 2.662(6) 2_666
Pb1 O8 2.744(6) 2_666
Pb1 O1 2.750(7) 1_455
Pb1 O13 2.761(6) 2_675
Pb1 Na2 3.5654(14) 1_565
Pb2 O12 2.409(6) .
Pb2 O7 2.560(6) .
Pb2 O6 2.560(6) .
Pb2 O14 2.612(6) .
Pb2 O15 2.626(6) .
Pb2 Na3 3.5136(17) .
Pb2 Na1 3.6035(17) .
Na1 O7 2.325(6) .
Na1 O7 2.325(6) 2_755
Na1 O10 2.385(7) 1_655
Na1 O10 2.385(7) 2_655
Na1 O11 2.481(6) 2_755
Na1 O11 2.481(6) .
Na1 Pb2 3.6035(17) 2_755
Na2 O13 2.339(6) 1_546
Na2 O13 2.339(6) 2_665
Na2 O3 2.344(6) 2_666
Na2 O3 2.344(6) 1_545
Na2 O9 2.381(6) .
Na2 O9 2.381(6) 2_656
Na2 Pb1 3.5654(14) 2_666
Na2 Pb1 3.5654(14) 1_545
Na3 O12 2.341(7) 2_665
Na3 O12 2.341(7) .
Na3 O6 2.390(6) .
Na3 O6 2.390(6) 2_665
Na3 O15 2.543(6) 2_665
Na3 O15 2.543(6) .
Na3 Pb2 3.5136(17) 2_665
N1 O1 1.326(9) .
N1 C1 1.341(11) .
N1 C5 1.371(11) .
N2 O4 1.317(9) .
N2 C11 1.342(12) .
N2 C7 1.350(12) .
N3 O7 1.317(8) .
N3 C13 1.339(11) .
N3 C17 1.356(10) .
N4 O10 1.323(8) .
N4 C19 1.353(11) .
N4 C23 1.351(11) .
N5 C25 1.336(12) .
N5 O13 1.339(8) .
N5 C28 1.397(10) .
N6 O18 1.212(15) .
N6 O16 1.248(16) .
N6 O17 1.253(16) .
N6 O17 1.74(3) 2_766
O1 Pb1 2.750(7) 1_655
O2 C6 1.248(10) .
O3 C6 1.292(10) .
O3 Na2 2.344(6) 1_565
O4 Pb1 2.662(6) 2_666
O5 C12 1.236(10) .
O6 C12 1.250(10) .
O8 C18 1.240(11) .
O8 Pb1 2.744(6) 2_666
O9 C18 1.256(10) .
O9 Pb1 2.643(7) 2_666
O10 Na1 2.385(7) 1_455
O11 C24 1.298(11) .
O12 C24 1.222(11) .
O13 Na2 2.339(6) 1_564
O13 Pb1 2.761(6) 2_675
O14 C30 1.265(10) .
O15 C30 1.278(10) .
O16 O17 0.91(3) 2_766
O17 O16 0.91(3) 2_766
O17 N6 1.74(3) 2_766
C1 C2 1.380(12) .
C1 H1 0.9300 .
C2 C3 1.352(12) .
C2 H2 0.9300 .
C3 C4 1.438(11) .
C3 C6 1.518(11) .
C4 C5 1.373(11) .
C4 H4 0.9300 .
C5 H5 0.9300 .
C7 C8 1.358(12) .
C7 H7 0.9300 .
C8 C9 1.383(12) .
C8 H8 0.9300 .
C9 C10 1.364(12) .
C9 C12 1.535(11) .
C10 C11 1.394(13) .
C10 H10 0.9300 .
C11 H11 0.9300 .
C13 C14 1.373(12) .
C13 H13 0.9300 .
C14 C15 1.380(12) .
C14 H14 0.9300 .
C15 C16 1.351(11) .
C15 C18 1.527(11) .
C16 C17 1.385(12) .
C16 H16 0.9300 .
C17 H17 0.9300 .
C19 C20 1.386(11) .
C19 H19 0.9300 .
C20 C21 1.390(11) .
C20 H20 0.9300 .
C21 C22 1.384(11) .
C21 C24 1.507(11) .
C22 C23 1.374(11) .
C22 H22 0.9300 .
C23 H23 0.9300 .
C25 C26 1.361(12) .
C25 H25 0.9300 .
C26 C27 1.388(12) .
C26 H26 0.9300 .
C27 C29 1.387(12) .
C27 C30 1.505(11) .
C28 C29 1.371(11) .
C28 H28 0.9300 .
C29 H29 0.9300 .

loop_
_geom_torsion_atom_site_label_1
_geom_torsion_atom_site_label_2
_geom_torsion_atom_site_label_3
_geom_torsion_atom_site_label_4
_geom_torsion
_geom_torsion_site_symmetry_1
_geom_torsion_site_symmetry_4
O12 Pb2 Na1 O7 -97.8(3) . .
O6 Pb2 Na1 O7 -39.4(3) . .
O14 Pb2 Na1 O7 -173.3(3) . .
O15 Pb2 Na1 O7 -133.5(3) . .
Na3 Pb2 Na1 O7 -86.8(2) . .
O12 Pb2 Na1 O7 82.2(3) . 2_755
O7 Pb2 Na1 O7 180.0 . 2_755
O6 Pb2 Na1 O7 140.6(3) . 2_755
O14 Pb2 Na1 O7 6.7(3) . 2_755
O15 Pb2 Na1 O7 46.5(3) . 2_755
Na3 Pb2 Na1 O7 93.2(2) . 2_755
O12 Pb2 Na1 O10 138.9(2) . 1_655
O7 Pb2 Na1 O10 -123.3(3) . 1_655
O6 Pb2 Na1 O10 -162.7(2) . 1_655
O14 Pb2 Na1 O10 63.4(2) . 1_655
O15 Pb2 Na1 O10 103.2(3) . 1_655
Na3 Pb2 Na1 O10 149.94(17) . 1_655
O12 Pb2 Na1 O10 -41.1(2) . 2_655
O7 Pb2 Na1 O10 56.7(3) . 2_655
O6 Pb2 Na1 O10 17.3(2) . 2_655
O14 Pb2 Na1 O10 -116.6(2) . 2_655
O15 Pb2 Na1 O10 -76.8(3) . 2_655
Na3 Pb2 Na1 O10 -30.06(17) . 2_655
O12 Pb2 Na1 O11 -142.8(2) . 2_755
O7 Pb2 Na1 O11 -45.0(3) . 2_755
O6 Pb2 Na1 O11 -84.4(2) . 2_755
O14 Pb2 Na1 O11 141.7(2) . 2_755
O15 Pb2 Na1 O11 -178.5(3) . 2_755
Na3 Pb2 Na1 O11 -131.78(17) . 2_755
O12 Pb2 Na1 O11 37.2(2) . .
O7 Pb2 Na1 O11 135.0(3) . .
O6 Pb2 Na1 O11 95.6(2) . .
O14 Pb2 Na1 O11 -38.3(2) . .
O15 Pb2 Na1 O11 1.5(3) . .
Na3 Pb2 Na1 O11 48.22(17) . .
O12 Pb2 Na1 Pb2 94(100) . 2_755
O7 Pb2 Na1 Pb2 -169(100) . 2_755
O6 Pb2 Na1 Pb2 152(100) . 2_755
O14 Pb2 Na1 Pb2 18(100) . 2_755
O15 Pb2 Na1 Pb2 58(100) . 2_755
Na3 Pb2 Na1 Pb2 105(100) . 2_755
O12 Pb2 Na3 O12 180.0 . 2_665
O7 Pb2 Na3 O12 121.9(3) . 2_665
O6 Pb2 Na3 O12 63.0(3) . 2_665
O14 Pb2 Na3 O12 -93.9(3) . 2_665
O15 Pb2 Na3 O12 -50.8(3) . 2_665
Na1 Pb2 Na3 O12 163.9(2) . 2_665
O7 Pb2 Na3 O12 -58.1(3) . .
O6 Pb2 Na3 O12 -117.0(3) . .
O14 Pb2 Na3 O12 86.1(3) . .
O15 Pb2 Na3 O12 129.2(3) . .
Na1 Pb2 Na3 O12 -16.1(2) . .
O12 Pb2 Na3 O6 117.0(3) . .
O7 Pb2 Na3 O6 58.9(2) . .
O14 Pb2 Na3 O6 -156.8(3) . .
O15 Pb2 Na3 O6 -113.7(3) . .
Na1 Pb2 Na3 O6 100.9(2) . .
O12 Pb2 Na3 O6 -63.0(3) . 2_665
O7 Pb2 Na3 O6 -121.1(2) . 2_665
O6 Pb2 Na3 O6 180.0 . 2_665
O14 Pb2 Na3 O6 23.2(3) . 2_665
O15 Pb2 Na3 O6 66.3(3) . 2_665
Na1 Pb2 Na3 O6 -79.1(2) . 2_665
O12 Pb2 Na3 O15 50.8(3) . 2_665
O7 Pb2 Na3 O15 -7.3(2) . 2_665
O6 Pb2 Na3 O15 -66.3(3) . 2_665
O14 Pb2 Na3 O15 136.9(2) . 2_665
O15 Pb2 Na3 O15 180.0 . 2_665
Na1 Pb2 Na3 O15 34.65(19) . 2_665
O12 Pb2 Na3 O15 -129.2(3) . .
O7 Pb2 Na3 O15 172.7(2) . .
O6 Pb2 Na3 O15 113.7(3) . .
O14 Pb2 Na3 O15 -43.1(2) . .
Na1 Pb2 Na3 O15 -145.35(19) . .
O12 Pb2 Na3 Pb2 -55(100) . 2_665
O7 Pb2 Na3 Pb2 -113(100) . 2_665
O6 Pb2 Na3 Pb2 -172(100) . 2_665
O14 Pb2 Na3 Pb2 32(100) . 2_665
O15 Pb2 Na3 Pb2 75(100) . 2_665
Na1 Pb2 Na3 Pb2 -71(100) . 2_665
C1 N1 O1 Pb1 -146.4(7) . 1_655
C5 N1 O1 Pb1 35.2(9) . 1_655
O4 Pb1 O3 C6 61.6(5) . .
O9 Pb1 O3 C6 -166.7(6) 2_666 .
O4 Pb1 O3 C6 121.9(5) 2_666 .
O8 Pb1 O3 C6 -154.6(5) 2_666 .
O1 Pb1 O3 C6 -32.0(6) 1_455 .
O13 Pb1 O3 C6 -95.7(5) 2_675 .
Na2 Pb1 O3 C6 -126.9(6) 1_565 .
O4 Pb1 O3 Na2 -171.5(2) . 1_565
O9 Pb1 O3 Na2 -39.78(19) 2_666 1_565
O4 Pb1 O3 Na2 -111.2(2) 2_666 1_565
O8 Pb1 O3 Na2 -27.7(3) 2_666 1_565
O1 Pb1 O3 Na2 94.9(2) 1_455 1_565
O13 Pb1 O3 Na2 31.17(19) 2_675 1_565
C11 N2 O4 Pb1 -71.5(8) . .
C7 N2 O4 Pb1 108.5(7) . .
C11 N2 O4 Pb1 99.4(8) . 2_666
C7 N2 O4 Pb1 -80.6(9) . 2_666
O3 Pb1 O4 N2 -83.3(6) . .
O9 Pb1 O4 N2 -144.2(6) 2_666 .
O4 Pb1 O4 N2 171.7(8) 2_666 .
O8 Pb1 O4 N2 149.1(5) 2_666 .
O1 Pb1 O4 N2 31.4(6) 1_455 .
O13 Pb1 O4 N2 -34.3(9) 2_675 .
Na2 Pb1 O4 N2 -90.4(6) 1_565 .
O3 Pb1 O4 Pb1 105.0(3) . 2_666
O9 Pb1 O4 Pb1 44.1(4) 2_666 2_666
O4 Pb1 O4 Pb1 0.0 2_666 2_666
O8 Pb1 O4 Pb1 -22.6(5) 2_666 2_666
O1 Pb1 O4 Pb1 -140.3(3) 1_455 2_666
O13 Pb1 O4 Pb1 154.0(3) 2_675 2_666
Na2 Pb1 O4 Pb1 97.9(3) 1_565 2_666
O12 Na3 O6 C12 -16(2) 2_665 .
O12 Na3 O6 C12 164(2) . .
O6 Na3 O6 C12 124(100) 2_665 .
O15 Na3 O6 C12 -100(2) 2_665 .
O15 Na3 O6 C12 80(2) . .
Pb2 Na3 O6 C12 125(2) . .
Pb2 Na3 O6 C12 -55(2) 2_665 .
O12 Na3 O6 Pb2 -140.8(2) 2_665 .
O12 Na3 O6 Pb2 39.2(2) . .
O6 Na3 O6 Pb2 0(100) 2_665 .
O15 Na3 O6 Pb2 135.38(18) 2_665 .
O15 Na3 O6 Pb2 -44.62(18) . .
Pb2 Na3 O6 Pb2 180.0 2_665 .
O12 Pb2 O6 C12 154.1(5) . .
O7 Pb2 O6 C12 69.1(5) . .
O14 Pb2 O6 C12 -140.2(5) . .
O15 Pb2 O6 C12 -122.9(5) . .
Na3 Pb2 O6 C12 -166.9(6) . .
Na1 Pb2 O6 C12 93.4(5) . .
O12 Pb2 O6 Na3 -39.0(2) . .
O7 Pb2 O6 Na3 -124.0(2) . .
O14 Pb2 O6 Na3 26.7(3) . .
O15 Pb2 O6 Na3 44.01(19) . .
Na1 Pb2 O6 Na3 -99.74(15) . .
C13 N3 O7 Na1 -76.6(9) . .
C17 N3 O7 Na1 108.0(8) . .
C13 N3 O7 Pb2 69.6(9) . .
C17 N3 O7 Pb2 -105.8(8) . .
O7 Na1 O7 N3 119(100) 2_755 .
O10 Na1 O7 N3 -160.7(7) 1_655 .
O10 Na1 O7 N3 19.3(7) 2_655 .
O11 Na1 O7 N3 -64.1(7) 2_755 .
O11 Na1 O7 N3 115.9(7) . .
Pb2 Na1 O7 N3 154.0(8) . .
Pb2 Na1 O7 N3 -26.0(8) 2_755 .
O7 Na1 O7 Pb2 -35(100) 2_755 .
O10 Na1 O7 Pb2 45.3(2) 1_655 .
O10 Na1 O7 Pb2 -134.7(2) 2_655 .
O11 Na1 O7 Pb2 141.9(2) 2_755 .
O11 Na1 O7 Pb2 -38.1(2) . .
Pb2 Na1 O7 Pb2 180.0 2_755 .
O12 Pb2 O7 N3 -81.2(6) . .
O6 Pb2 O7 N3 -10.6(6) . .
O14 Pb2 O7 N3 -143.9(6) . .
O15 Pb2 O7 N3 -35.3(8) . .
Na3 Pb2 O7 N3 -46.6(6) . .
Na1 Pb2 O7 N3 -155.1(7) . .
O12 Pb2 O7 Na1 73.9(2) . .
O6 Pb2 O7 Na1 144.5(2) . .
O14 Pb2 O7 Na1 11.1(5) . .
O15 Pb2 O7 Na1 119.8(4) . .
Na3 Pb2 O7 Na1 108.47(16) . .
O13 Na2 O9 C18 48.7(8) 1_546 .
O13 Na2 O9 C18 -131.3(8) 2_665 .
O3 Na2 O9 C18 135.7(8) 2_666 .
O3 Na2 O9 C18 -44.3(8) 1_545 .
O9 Na2 O9 C18 -123(100) 2_656 .
Pb1 Na2 O9 C18 95.8(8) 2_666 .
Pb1 Na2 O9 C18 -84.2(8) 1_545 .
O13 Na2 O9 Pb1 -47.1(2) 1_546 2_666
O13 Na2 O9 Pb1 132.9(2) 2_665 2_666
O3 Na2 O9 Pb1 39.88(19) 2_666 2_666
O3 Na2 O9 Pb1 -140.12(19) 1_545 2_666
O9 Na2 O9 Pb1 142(100) 2_656 2_666
Pb1 Na2 O9 Pb1 180.0 1_545 2_666
C19 N4 O10 Na1 129.8(7) . 1_455
C23 N4 O10 Na1 -51.4(10) . 1_455
O7 Na1 O11 C24 -30.7(7) . .
O7 Na1 O11 C24 149.3(7) 2_755 .
O10 Na1 O11 C24 -117.7(7) 1_655 .
O10 Na1 O11 C24 62.3(7) 2_655 .
O11 Na1 O11 C24 153(100) 2_755 .
Pb2 Na1 O11 C24 -60.8(6) . .
Pb2 Na1 O11 C24 119.2(6) 2_755 .
O12 Na3 O12 C24 -53(100) 2_665 .
O6 Na3 O12 C24 179.8(10) . .
O6 Na3 O12 C24 -0.2(10) 2_665 .
O15 Na3 O12 C24 78.1(9) 2_665 .
O15 Na3 O12 C24 -101.9(9) . .
Pb2 Na3 O12 C24 -137.7(10) . .
Pb2 Na3 O12 C24 42.3(10) 2_665 .
O12 Na3 O12 Pb2 84(100) 2_665 .
O6 Na3 O12 Pb2 -42.5(2) . .
O6 Na3 O12 Pb2 137.5(2) 2_665 .
O15 Na3 O12 Pb2 -144.2(2) 2_665 .
O15 Na3 O12 Pb2 35.8(2) . .
Pb2 Na3 O12 Pb2 180.0 2_665 .
O7 Pb2 O12 C24 -84.0(6) . .
O6 Pb2 O12 C24 -168.6(7) . .
O14 Pb2 O12 C24 64.4(6) . .
O15 Pb2 O12 C24 116.3(6) . .
Na3 Pb2 O12 C24 151.2(7) . .
Na1 Pb2 O12 C24 -44.0(6) . .
O7 Pb2 O12 Na3 124.8(2) . .
O6 Pb2 O12 Na3 40.2(2) . .
O14 Pb2 O12 Na3 -86.8(2) . .
O15 Pb2 O12 Na3 -34.9(2) . .
Na1 Pb2 O12 Na3 164.8(2) . .
C25 N5 O13 Na2 70.5(10) . 1_564
C28 N5 O13 Na2 -106.8(7) . 1_564
C25 N5 O13 Pb1 -171.0(7) . 2_675
C28 N5 O13 Pb1 11.7(11) . 2_675
O12 Pb2 O14 C30 90.7(6) . .
O7 Pb2 O14 C30 154.0(5) . .
O6 Pb2 O14 C30 30.5(6) . .
O15 Pb2 O14 C30 9.1(5) . .
Na3 Pb2 O14 C30 48.5(5) . .
Na1 Pb2 O14 C30 161.4(5) . .
O12 Na3 O15 C30 -125.5(7) 2_665 .
O12 Na3 O15 C30 54.5(7) . .
O6 Na3 O15 C30 130.3(7) . .
O6 Na3 O15 C30 -49.7(7) 2_665 .
O15 Na3 O15 C30 -8(100) 2_665 .
Pb2 Na3 O15 C30 86.9(7) . .
Pb2 Na3 O15 C30 -93.1(7) 2_665 .
O12 Na3 O15 Pb2 147.58(19) 2_665 .
O12 Na3 O15 Pb2 -32.42(19) . .
O6 Na3 O15 Pb2 43.38(18) . .
O6 Na3 O15 Pb2 -136.62(18) 2_665 .
O15 Na3 O15 Pb2 -95(100) 2_665 .
Pb2 Na3 O15 Pb2 180.0 2_665 .
O12 Pb2 O15 C30 -97.0(5) . .
O7 Pb2 O15 C30 -143.8(5) . .
O6 Pb2 O15 C30 -169.6(5) . .
O14 Pb2 O15 C30 -9.0(5) . .
Na3 Pb2 O15 C30 -128.7(6) . .
Na1 Pb2 O15 C30 -61.9(6) . .
O12 Pb2 O15 Na3 31.7(2) . .
O7 Pb2 O15 Na3 -15.1(5) . .
O6 Pb2 O15 Na3 -40.92(18) . .
O14 Pb2 O15 Na3 119.7(3) . .
Na1 Pb2 O15 Na3 66.8(3) . .
O18 N6 O16 O17 177(3) . 2_766
O17 N6 O16 O17 6(6) . 2_766
O18 N6 O17 O16 180(6) . 2_766
O16 N6 O17 O16 -9(8) . 2_766
O17 N6 O17 O16 -6(6) 2_766 2_766
O18 N6 O17 N6 -175(2) . 2_766
O16 N6 O17 N6 -3(3) . 2_766
O17 N6 O17 N6 0.000(2) 2_766 2_766
O1 N1 C1 C2 177.6(8) . .
C5 N1 C1 C2 -4.0(13) . .
N1 C1 C2 C3 -3.8(14) . .
C1 C2 C3 C4 8.8(13) . .
C1 C2 C3 C6 -175.5(8) . .
C2 C3 C4 C5 -6.1(13) . .
C6 C3 C4 C5 178.0(8) . .
C3 C4 C5 N1 -1.5(13) . .
O1 N1 C5 C4 -175.0(8) . .
C1 N1 C5 C4 6.6(13) . .
Na2 O3 C6 O2 -90.0(10) 1_565 .
Pb1 O3 C6 O2 14.4(11) . .
Na2 O3 C6 C3 90.4(8) 1_565 .
Pb1 O3 C6 C3 -165.3(6) . .
C2 C3 C6 O2 -12.3(13) . .
C4 C3 C6 O2 163.4(8) . .
C2 C3 C6 O3 167.3(8) . .
C4 C3 C6 O3 -17.0(12) . .
O4 N2 C7 C8 178.3(8) . .
C11 N2 C7 C8 -1.8(13) . .
N2 C7 C8 C9 -1.7(14) . .
C7 C8 C9 C10 3.6(13) . .
C7 C8 C9 C12 -170.4(8) . .
C8 C9 C10 C11 -2.1(13) . .
C12 C9 C10 C11 171.8(8) . .
O4 N2 C11 C10 -176.8(8) . .
C7 N2 C11 C10 3.3(13) . .
C9 C10 C11 N2 -1.3(14) . .
Na3 O6 C12 O5 -108.9(19) . .
Pb2 O6 C12 O5 14.9(10) . .
Na3 O6 C12 C9 71(2) . .
Pb2 O6 C12 C9 -165.1(6) . .
C10 C9 C12 O5 178.4(8) . .
C8 C9 C12 O5 -7.8(12) . .
C10 C9 C12 O6 -1.6(12) . .
C8 C9 C12 O6 172.2(8) . .
O7 N3 C13 C14 -173.7(8) . .
C17 N3 C13 C14 1.7(14) . .
N3 C13 C14 C15 0.8(15) . .
C13 C14 C15 C16 -0.4(14) . .
C13 C14 C15 C18 173.2(8) . .
C14 C15 C16 C17 -2.4(14) . .
C18 C15 C16 C17 -176.1(8) . .
O7 N3 C17 C16 171.0(8) . .
C13 N3 C17 C16 -4.5(14) . .
C15 C16 C17 N3 5.0(15) . .
Pb1 O8 C18 O9 -15.2(9) 2_666 .
Pb1 O8 C18 C15 167.5(6) 2_666 .
Na2 O9 C18 O8 -78.4(11) . .
Pb1 O9 C18 O8 15.8(9) 2_666 .
Na2 O9 C18 C15 98.9(9) . .
Pb1 O9 C18 C15 -166.8(6) 2_666 .
C16 C15 C18 O8 -0.5(12) . .
C14 C15 C18 O8 -173.9(8) . .
C16 C15 C18 O9 -178.1(8) . .
C14 C15 C18 O9 8.6(12) . .
O10 N4 C19 C20 179.1(8) . .
C23 N4 C19 C20 0.4(13) . .
N4 C19 C20 C21 -1.0(14) . .
C19 C20 C21 C22 1.2(13) . .
C19 C20 C21 C24 -175.6(8) . .
C20 C21 C22 C23 -0.8(13) . .
C24 C21 C22 C23 176.3(8) . .
O10 N4 C23 C22 -178.7(8) . .
C19 N4 C23 C22 0.1(13) . .
C21 C22 C23 N4 0.1(14) . .
Na3 O12 C24 O11 150.8(7) . .
Pb2 O12 C24 O11 18.0(11) . .
Na3 O12 C24 C21 -30.0(13) . .
Pb2 O12 C24 C21 -162.8(5) . .
Na1 O11 C24 O12 49.7(12) . .
Na1 O11 C24 C21 -129.6(6) . .
C22 C21 C24 O12 -35.0(12) . .
C20 C21 C24 O12 141.8(9) . .
C22 C21 C24 O11 144.3(8) . .
C20 C21 C24 O11 -38.9(12) . .
O13 N5 C25 C26 178.8(9) . .
C28 N5 C25 C26 -4.0(15) . .
N5 C25 C26 C27 3.7(16) . .
C25 C26 C27 C29 -1.8(15) . .
C25 C26 C27 C30 -179.3(9) . .
C25 N5 C28 C29 2.4(13) . .
O13 N5 C28 C29 179.7(7) . .
N5 C28 C29 C27 -0.4(12) . .
C26 C27 C29 C28 0.1(13) . .
C30 C27 C29 C28 177.5(8) . .
Pb2 O14 C30 O15 -17.9(9) . .
Pb2 O14 C30 C27 159.7(7) . .
Na3 O15 C30 O14 -66.9(11) . .
Pb2 O15 C30 O14 17.8(9) . .
Na3 O15 C30 C27 115.4(7) . .
Pb2 O15 C30 C27 -159.9(6) . .
C26 C27 C30 O14 5.6(12) . .
C29 C27 C30 O14 -171.7(8) . .
C26 C27 C30 O15 -176.5(8) . .
C29 C27 C30 O15 6.1(12) . .
